data_2227217
loop_
_publ_author_name
'Yip, Foo Win'
'Teoh, Siang Guan'
'Yamin, Bohari M.'
'Ng, Seik Weng'

_publ_section_title
;
 (Methanol-\k<i>O</i>)(2-methyl-3-nitrobenzoato-\k<i>O</i>)triphenyltin(IV)
;
_journal_coeditor_code BT5330
_journal_issue 9
_journal_name_full 'Acta Crystallographica Section E'
_journal_page_first m1164
_journal_paper_doi 10.1107/S1600536810033623
_journal_volume 66
_journal_year 2010
_chemical_formula_iupac '[Sn (C6 H5)3 (C8 H6 N O4) (C H4 O)]'
_chemical_formula_moiety 'C27 H25 N O5 Sn'
_chemical_formula_sum 'C27 H25 N O5 Sn'
_chemical_formula_weight 562.17
_chemical_name_systematic
;
(Methanol-\k<i>O</i>)(2-methyl-3-nitrobenzoato-\k<i>O</i>)triphenyltin(IV)
;
_space_group_IT_number 14
_symmetry_cell_setting monoclinic
_symmetry_space_group_name_Hall '-P 2yn'
_symmetry_space_group_name_H-M 'P 1 21/n 1'
_atom_sites_solution_hydrogens geom
_atom_sites_solution_primary direct
_atom_sites_solution_secondary difmap
_audit_creation_method SHELXL-97
_cell_angle_alpha 90.00
_cell_angle_beta 94.004(2)
_cell_angle_gamma 90.00
_cell_formula_units_Z 4
_cell_length_a 10.8385(13)
_cell_length_b 14.8791(18)
_cell_length_c 15.8243(19)
_cell_measurement_reflns_used 918
_cell_measurement_temperature 293(2)
_cell_measurement_theta_max 25.1
_cell_measurement_theta_min 2.7
_cell_volume 2545.7(5)
_computing_cell_refinement 'SAINT (Bruker, 2002)'
_computing_data_collection 'SMART (Bruker, 2002)'
_computing_data_reduction 'SAINT (Bruker, 2002)'
_computing_molecular_graphics 'X-SEED (Barbour, 2001)'
_computing_publication_material 'publCIF (Westrip, 2010)'
_computing_structure_refinement 'SHELXL97 (Sheldrick, 2008)'
_computing_structure_solution 'SHELXS97 (Sheldrick, 2008)'
_diffrn_ambient_temperature 293(2)
_diffrn_measured_fraction_theta_full 0.983
_diffrn_measured_fraction_theta_max 0.983
_diffrn_measurement_device_type 'Bruker SMART'
_diffrn_measurement_method '\w scans'
_diffrn_radiation_monochromator graphite
_diffrn_radiation_source 'fine-focus sealed tube'
_diffrn_radiation_type MoK\a
_diffrn_radiation_wavelength 0.71073
_diffrn_reflns_av_R_equivalents 0.0240
_diffrn_reflns_av_sigmaI/netI 0.0313
_diffrn_reflns_limit_h_max 13
_diffrn_reflns_limit_h_min -14
_diffrn_reflns_limit_k_max 19
_diffrn_reflns_limit_k_min -18
_diffrn_reflns_limit_l_max 10
_diffrn_reflns_limit_l_min -20
_diffrn_reflns_number 15231
_diffrn_reflns_theta_full 27.50
_diffrn_reflns_theta_max 27.50
_diffrn_reflns_theta_min 1.88
_diffrn_standards_decay_% 0
_diffrn_standards_interval_count 0
_diffrn_standards_interval_time 0
_diffrn_standards_number 0
_exptl_absorpt_coefficient_mu 1.040
_exptl_absorpt_correction_T_max 0.9031
_exptl_absorpt_correction_T_min 0.6811
_exptl_absorpt_correction_type multi-scan
_exptl_absorpt_process_details '(SADABS; Sheldrick, 1996)'
_exptl_crystal_colour Yellow
_exptl_crystal_density_diffrn 1.467
_exptl_crystal_density_method 'not measured'
_exptl_crystal_description Block
_exptl_crystal_F_000 1136
_exptl_crystal_size_max 0.40
_exptl_crystal_size_mid 0.25
_exptl_crystal_size_min 0.10
_refine_diff_density_max 1.150
_refine_diff_density_min -0.285
_refine_ls_extinction_method none
_refine_ls_goodness_of_fit_ref 1.075
_refine_ls_hydrogen_treatment mixed
_refine_ls_matrix_type full
_refine_ls_number_parameters 313
_refine_ls_number_reflns 5739
_refine_ls_number_restraints 1
_refine_ls_restrained_S_all 1.074
_refine_ls_R_factor_all 0.0566
_refine_ls_R_factor_gt 0.0413
_refine_ls_shift/su_max 0.001
_refine_ls_shift/su_mean 0.001
_refine_ls_structure_factor_coef Fsqd
_refine_ls_weighting_details 'calc w=1/[\s^2^(Fo^2^)+(0.0581P)^2^+1.4418P] where P=(Fo^2^+2Fc^2^)/3'
_refine_ls_weighting_scheme calc
_refine_ls_wR_factor_gt 0.1074
_refine_ls_wR_factor_ref 0.1147
_reflns_number_gt 4515
_reflns_number_total 5739
_reflns_threshold_expression I>2\s(I)
_cod_data_source_file bt5330.cif
_cod_data_source_block I
_cod_original_sg_symbol_H-M 'P 21/n'
_cod_database_code 2227217
_cod_database_fobs_code 2227217

loop_
_symmetry_equiv_pos_as_xyz
'x, y, z'
'x+1/2, -y+1/2, z+1/2'
'-x, -y, -z'
'-x-1/2, y-1/2, -z-1/2'

loop_
_atom_site_type_symbol
_atom_site_label
_atom_site_fract_x
_atom_site_fract_y
_atom_site_fract_z
_atom_site_U_iso_or_equiv
_atom_site_adp_type
_atom_site_calc_flag
_atom_site_refinement_flags
_atom_site_occupancy
_atom_site_disorder_assembly
_atom_site_disorder_group
Sn Sn1 0.63268(2) 0.197738(16) 0.687848(16) 0.04465(10) Uani d . 1 . .
O O1 0.6379(3) 0.32447(16) 0.62345(18) 0.0566(7) Uani d . 1 . .
O O2 0.7358(3) 0.40787(19) 0.72344(18) 0.0635(7) Uani d . 1 . .
O O3 0.7290(6) 0.5035(5) 0.3367(3) 0.140(2) Uani d . 1 . .
O O4 0.7949(6) 0.6315(4) 0.3673(4) 0.160(2) Uani d . 1 . .
O O5 0.6168(3) 0.05094(19) 0.7505(2) 0.0617(7) Uani d D 1 . .
H H5 0.679(3) 0.016(3) 0.758(3) 0.089(17) Uiso d D 1 . .
N N1 0.7459(5) 0.5650(4) 0.3876(4) 0.0993(15) Uani d . 1 . .
C C1 0.8227(4) 0.1658(3) 0.6847(3) 0.0530(9) Uani d . 1 . .
C C2 0.8560(5) 0.0862(3) 0.6479(3) 0.0705(12) Uani d . 1 . .
H H2 0.7951 0.0485 0.6236 0.085 Uiso calc R 1 . .
C C3 0.9784(7) 0.0619(5) 0.6469(4) 0.103(2) Uani d . 1 . .
H H3 0.9998 0.0074 0.6231 0.124 Uiso calc R 1 . .
C C4 1.0676(6) 0.1176(7) 0.6805(5) 0.118(3) Uani d . 1 . .
H H4 1.1502 0.1008 0.6801 0.141 Uiso calc R 1 . .
C C5 1.0378(5) 0.1978(5) 0.7148(5) 0.108(2) Uani d . 1 . .
H H5A 1.1001 0.2360 0.7368 0.130 Uiso calc R 1 . .
C C6 0.9150(4) 0.2230(3) 0.7172(3) 0.0756(14) Uani d . 1 . .
H H6 0.8946 0.2780 0.7405 0.091 Uiso calc R 1 . .
C C7 0.5464(4) 0.2443(3) 0.7950(2) 0.0512(9) Uani d . 1 . .
C C8 0.5951(5) 0.2284(4) 0.8764(3) 0.0766(13) Uani d . 1 . .
H H8 0.6674 0.1951 0.8851 0.092 Uiso calc R 1 . .
C C9 0.5383(7) 0.2609(5) 0.9442(4) 0.0999(19) Uani d . 1 . .
H H9 0.5728 0.2496 0.9986 0.120 Uiso calc R 1 . .
C C10 0.4323(7) 0.3094(4) 0.9338(4) 0.101(2) Uani d . 1 . .
H H10 0.3944 0.3312 0.9806 0.121 Uiso calc R 1 . .
C C11 0.3822(6) 0.3257(4) 0.8546(5) 0.1000(19) Uani d . 1 . .
H H11 0.3093 0.3585 0.8471 0.120 Uiso calc R 1 . .
C C12 0.4384(5) 0.2940(3) 0.7847(4) 0.0764(14) Uani d . 1 . .
H H12 0.4035 0.3061 0.7306 0.092 Uiso calc R 1 . .
C C13 0.5186(3) 0.1510(2) 0.5826(2) 0.0473(8) Uani d . 1 . .
C C14 0.3968(4) 0.1301(3) 0.5878(3) 0.0704(12) Uani d . 1 . .
H H14 0.3631 0.1296 0.6402 0.085 Uiso calc R 1 . .
C C15 0.3226(5) 0.1094(4) 0.5146(4) 0.0900(17) Uani d . 1 . .
H H15 0.2396 0.0954 0.5187 0.108 Uiso calc R 1 . .
C C16 0.3702(6) 0.1096(3) 0.4381(4) 0.0908(18) Uani d . 1 . .
H H16 0.3198 0.0972 0.3895 0.109 Uiso calc R 1 . .
C C17 0.4918(7) 0.1280(4) 0.4322(3) 0.0914(17) Uani d . 1 . .
H H17 0.5257 0.1258 0.3799 0.110 Uiso calc R 1 . .
C C18 0.5658(5) 0.1501(3) 0.5044(3) 0.0701(12) Uani d . 1 . .
H H18 0.6486 0.1644 0.4997 0.084 Uiso calc R 1 . .
C C19 0.6831(4) 0.3978(3) 0.6536(3) 0.0520(9) Uani d . 1 . .
C C20 0.6661(4) 0.4765(2) 0.5946(2) 0.0493(9) Uani d . 1 . .
C C21 0.5921(4) 0.5464(3) 0.6191(3) 0.0634(11) Uani d . 1 . .
H H21 0.5564 0.5429 0.6708 0.076 Uiso calc R 1 . .
C C22 0.5704(5) 0.6205(3) 0.5691(4) 0.0773(15) Uani d . 1 . .
H H22 0.5198 0.6666 0.5861 0.093 Uiso calc R 1 . .
C C23 0.6240(5) 0.6255(3) 0.4942(4) 0.0747(14) Uani d . 1 . .
H H23 0.6111 0.6757 0.4597 0.090 Uiso calc R 1 . .
C C24 0.6958(4) 0.5577(3) 0.4699(3) 0.0660(11) Uani d . 1 . .
C C25 0.7200(4) 0.4793(3) 0.5179(3) 0.0589(10) Uani d . 1 . .
C C26 0.8001(6) 0.4023(4) 0.4908(4) 0.0979(18) Uani d . 1 . .
H H26 0.8447 0.3771 0.5397 0.147 Uiso calc R 1 . .
H H26B 0.8576 0.4242 0.4522 0.147 Uiso calc R 1 . .
H H26C 0.7486 0.3569 0.4634 0.147 Uiso calc R 1 . .
C C27 0.5104(5) 0.0158(4) 0.7849(4) 0.0936(18) Uani d . 1 . .
H H27A 0.5287 0.0021 0.8437 0.140 Uiso calc R 1 . .
H H27B 0.4849 -0.0380 0.7550 0.140 Uiso calc R 1 . .
H H27C 0.4450 0.0594 0.7794 0.140 Uiso calc R 1 . .

loop_
_atom_site_aniso_label
_atom_site_aniso_U_11
_atom_site_aniso_U_22
_atom_site_aniso_U_33
_atom_site_aniso_U_12
_atom_site_aniso_U_13
_atom_site_aniso_U_23
Sn1 0.04851(16) 0.03856(15) 0.04577(16) 0.00015(10) -0.00464(10) 0.00265(10)
O1 0.0819(19) 0.0289(12) 0.0569(16) -0.0078(12) -0.0114(14) 0.0025(11)
O2 0.087(2) 0.0475(15) 0.0527(16) -0.0111(14) -0.0160(15) 0.0024(13)
O3 0.152(5) 0.195(6) 0.075(3) -0.012(4) 0.021(3) -0.002(4)
O4 0.187(5) 0.158(5) 0.139(5) -0.054(4) 0.028(4) 0.063(4)
O5 0.0636(18) 0.0493(15) 0.073(2) 0.0051(13) 0.0088(15) 0.0157(14)
N1 0.099(3) 0.111(4) 0.087(4) -0.007(3) 0.003(3) 0.037(3)
C1 0.050(2) 0.054(2) 0.055(2) 0.0003(17) 0.0007(17) 0.0189(19)
C2 0.078(3) 0.069(3) 0.066(3) 0.012(2) 0.018(2) 0.012(2)
C3 0.098(5) 0.114(5) 0.103(5) 0.041(4) 0.040(4) 0.027(4)
C4 0.061(4) 0.165(8) 0.130(6) 0.031(4) 0.031(4) 0.067(6)
C5 0.054(3) 0.130(6) 0.140(6) -0.019(3) -0.005(3) 0.047(5)
C6 0.063(3) 0.069(3) 0.093(4) -0.010(2) -0.011(3) 0.024(3)
C7 0.056(2) 0.045(2) 0.052(2) -0.0054(16) 0.0022(17) -0.0023(17)
C8 0.075(3) 0.100(4) 0.053(3) -0.004(3) -0.007(2) -0.002(3)
C9 0.108(5) 0.135(6) 0.056(3) -0.030(4) 0.007(3) -0.015(3)
C10 0.115(5) 0.104(5) 0.090(5) -0.041(4) 0.048(4) -0.040(4)
C11 0.085(4) 0.091(4) 0.128(6) 0.008(3) 0.033(4) -0.020(4)
C12 0.078(3) 0.077(3) 0.074(3) 0.015(2) 0.006(3) -0.005(2)
C13 0.058(2) 0.0339(17) 0.049(2) 0.0034(15) -0.0081(17) -0.0018(15)
C14 0.067(3) 0.077(3) 0.066(3) -0.015(2) -0.010(2) -0.003(2)
C15 0.077(3) 0.094(4) 0.095(4) -0.026(3) -0.024(3) -0.001(3)
C16 0.127(5) 0.061(3) 0.077(4) -0.014(3) -0.044(4) -0.006(3)
C17 0.124(5) 0.096(4) 0.052(3) 0.005(4) -0.011(3) -0.015(3)
C18 0.076(3) 0.076(3) 0.058(3) 0.008(2) -0.003(2) -0.013(2)
C19 0.059(2) 0.045(2) 0.052(2) 0.0048(17) -0.0002(19) -0.0010(17)
C20 0.061(2) 0.0312(16) 0.054(2) -0.0017(15) -0.0105(18) -0.0013(15)
C21 0.072(3) 0.042(2) 0.074(3) 0.0043(18) -0.010(2) -0.0046(19)
C22 0.085(3) 0.042(2) 0.101(4) 0.015(2) -0.020(3) 0.002(2)
C23 0.078(3) 0.044(2) 0.097(4) 0.001(2) -0.031(3) 0.014(2)
C24 0.071(3) 0.067(3) 0.059(3) -0.008(2) -0.007(2) 0.015(2)
C25 0.069(3) 0.044(2) 0.062(3) 0.0004(18) 0.001(2) 0.0051(18)
C26 0.122(5) 0.088(4) 0.088(4) 0.030(3) 0.039(4) 0.010(3)
C27 0.095(4) 0.065(3) 0.124(5) 0.001(3) 0.034(4) 0.022(3)

loop_
_atom_type_symbol
_atom_type_description
_atom_type_scat_dispersion_real
_atom_type_scat_dispersion_imag
_atom_type_scat_source
C C 0.0033 0.0016 'International Tables Vol C Tables 4.2.6.8 and 6.1.1.4'
H H 0.0000 0.0000 'International Tables Vol C Tables 4.2.6.8 and 6.1.1.4'
N N 0.0061 0.0033 'International Tables Vol C Tables 4.2.6.8 and 6.1.1.4'
O O 0.0106 0.0060 'International Tables Vol C Tables 4.2.6.8 and 6.1.1.4'
Sn Sn -0.6537 1.4246 'International Tables Vol C Tables 4.2.6.8 and 6.1.1.4'

loop_
_geom_angle_atom_site_label_1
_geom_angle_atom_site_label_2
_geom_angle_atom_site_label_3
_geom_angle_site_symmetry_1
_geom_angle_site_symmetry_3
_geom_angle
_geom_angle_publ_flag
C7 Sn1 C1 . . 125.41(16) ?
C7 Sn1 C13 . . 118.16(15) ?
C1 Sn1 C13 . . 114.98(16) ?
C7 Sn1 O1 . . 96.93(13) ?
C1 Sn1 O1 . . 97.32(13) ?
C13 Sn1 O1 . . 87.06(12) ?
C7 Sn1 O5 . . 85.35(13) ?
C1 Sn1 O5 . . 84.49(13) ?
C13 Sn1 O5 . . 88.38(12) ?
O1 Sn1 O5 . . 175.43(10) ?
C19 O1 Sn1 . . 126.7(3) ?
C27 O5 Sn1 . . 125.3(3) ?
C27 O5 H5 . . 112(4) ?
Sn1 O5 H5 . . 122(4) ?
O4 N1 O3 . . 119.9(7) ?
O4 N1 C24 . . 120.7(7) ?
O3 N1 C24 . . 119.2(5) ?
C6 C1 C2 . . 118.8(4) ?
C6 C1 Sn1 . . 122.1(4) ?
C2 C1 Sn1 . . 119.1(3) ?
C1 C2 C3 . . 120.8(6) ?
C1 C2 H2 . . 119.6 ?
C3 C2 H2 . . 119.6 ?
C4 C3 C2 . . 119.8(6) ?
C4 C3 H3 . . 120.1 ?
C2 C3 H3 . . 120.1 ?
C5 C4 C3 . . 120.7(6) ?
C5 C4 H4 . . 119.6 ?
C3 C4 H4 . . 119.6 ?
C4 C5 C6 . . 120.3(6) ?
C4 C5 H5A . . 119.9 ?
C6 C5 H5A . . 119.9 ?
C1 C6 C5 . . 119.6(6) ?
C1 C6 H6 . . 120.2 ?
C5 C6 H6 . . 120.2 ?
C8 C7 C12 . . 117.8(4) ?
C8 C7 Sn1 . . 122.1(3) ?
C12 C7 Sn1 . . 120.0(3) ?
C9 C8 C7 . . 120.7(5) ?
C9 C8 H8 . . 119.6 ?
C7 C8 H8 . . 119.6 ?
C8 C9 C10 . . 121.2(6) ?
C8 C9 H9 . . 119.4 ?
C10 C9 H9 . . 119.4 ?
C11 C10 C9 . . 119.3(6) ?
C11 C10 H10 . . 120.3 ?
C9 C10 H10 . . 120.3 ?
C10 C11 C12 . . 120.6(6) ?
C10 C11 H11 . . 119.7 ?
C12 C11 H11 . . 119.7 ?
C7 C12 C11 . . 120.3(6) ?
C7 C12 H12 . . 119.8 ?
C11 C12 H12 . . 119.8 ?
C18 C13 C14 . . 118.4(4) ?
C18 C13 Sn1 . . 118.6(3) ?
C14 C13 Sn1 . . 122.7(3) ?
C13 C14 C15 . . 120.2(5) ?
C13 C14 H14 . . 119.9 ?
C15 C14 H14 . . 119.9 ?
C16 C15 C14 . . 120.6(5) ?
C16 C15 H15 . . 119.7 ?
C14 C15 H15 . . 119.7 ?
C17 C16 C15 . . 119.7(5) ?
C17 C16 H16 . . 120.1 ?
C15 C16 H16 . . 120.1 ?
C16 C17 C18 . . 120.0(6) ?
C16 C17 H17 . . 120.0 ?
C18 C17 H17 . . 120.0 ?
C13 C18 C17 . . 120.9(5) ?
C13 C18 H18 . . 119.5 ?
C17 C18 H18 . . 119.5 ?
O2 C19 O1 . . 126.0(4) ?
O2 C19 C20 . . 119.9(3) ?
O1 C19 C20 . . 114.1(3) ?
C21 C20 C25 . . 120.7(4) ?
C21 C20 C19 . . 117.4(4) ?
C25 C20 C19 . . 121.8(3) ?
C22 C21 C20 . . 121.5(5) ?
C22 C21 H21 . . 119.2 ?
C20 C21 H21 . . 119.2 ?
C21 C22 C23 . . 118.8(5) ?
C21 C22 H22 . . 120.6 ?
C23 C22 H22 . . 120.6 ?
C24 C23 C22 . . 120.0(4) ?
C24 C23 H23 . . 120.0 ?
C22 C23 H23 . . 120.0 ?
C23 C24 C25 . . 123.8(5) ?
C23 C24 N1 . . 117.5(5) ?
C25 C24 N1 . . 118.6(5) ?
C20 C25 C24 . . 115.1(4) ?
C20 C25 C26 . . 120.7(4) ?
C24 C25 C26 . . 124.2(4) ?
C25 C26 H26 . . 109.5 ?
C25 C26 H26B . . 109.5 ?
H26 C26 H26B . . 109.5 ?
C25 C26 H26C . . 109.5 ?
H26 C26 H26C . . 109.5 ?
H26B C26 H26C . . 109.5 ?
O5 C27 H27A . . 109.5 ?
O5 C27 H27B . . 109.5 ?
H27A C27 H27B . . 109.5 ?
O5 C27 H27C . . 109.5 ?
H27A C27 H27C . . 109.5 ?
H27B C27 H27C . . 109.5 ?

loop_
_geom_bond_atom_site_label_1
_geom_bond_atom_site_label_2
_geom_bond_site_symmetry_2
_geom_bond_distance
_geom_bond_publ_flag
Sn1 C1 . 2.118(4) yes
Sn1 C7 . 2.110(4) yes
Sn1 C13 . 2.121(4) yes
Sn1 O1 . 2.146(2) yes
Sn1 O5 . 2.410(3) yes
O1 C19 . 1.275(5) ?
O2 C19 . 1.218(4) ?
O3 N1 . 1.225(7) ?
O4 N1 . 1.179(6) ?
O5 C27 . 1.410(6) ?
O5 H5 . 0.850(10) ?
N1 C24 . 1.450(7) ?
C1 C6 . 1.384(6) ?
C1 C2 . 1.378(6) ?
C2 C3 . 1.376(8) ?
C2 H2 . 0.9300 ?
C3 C4 . 1.354(10) ?
C3 H3 . 0.9300 ?
C4 C5 . 1.360(10) ?
C4 H4 . 0.9300 ?
C5 C6 . 1.386(8) ?
C5 H5A . 0.9300 ?
C6 H6 . 0.9300 ?
C7 C8 . 1.378(6) ?
C7 C12 . 1.383(6) ?
C8 C9 . 1.363(8) ?
C8 H8 . 0.9300 ?
C9 C10 . 1.357(9) ?
C9 H9 . 0.9300 ?
C10 C11 . 1.351(10) ?
C10 H10 . 0.9300 ?
C11 C12 . 1.383(8) ?
C11 H11 . 0.9300 ?
C12 H12 . 0.9300 ?
C13 C18 . 1.371(6) ?
C13 C14 . 1.364(6) ?
C14 C15 . 1.397(7) ?
C14 H14 . 0.9300 ?
C15 C16 . 1.349(8) ?
C15 H15 . 0.9300 ?
C16 C17 . 1.356(9) ?
C16 H16 . 0.9300 ?
C17 C18 . 1.389(7) ?
C17 H17 . 0.9300 ?
C18 H18 . 0.9300 ?
C19 C20 . 1.500(5) ?
C20 C21 . 1.385(5) ?
C20 C25 . 1.384(6) ?
C21 C22 . 1.367(6) ?
C21 H21 . 0.9300 ?
C22 C23 . 1.358(8) ?
C22 H22 . 0.9300 ?
C23 C24 . 1.346(7) ?
C23 H23 . 0.9300 ?
C24 C25 . 1.407(6) ?
C25 C26 . 1.517(6) ?
C26 H26 . 0.9600 ?
C26 H26B . 0.9600 ?
C26 H26C . 0.9600 ?
C27 H27A . 0.9600 ?
C27 H27B . 0.9600 ?
C27 H27C . 0.9600 ?

loop_
_geom_hbond_atom_site_label_D
_geom_hbond_atom_site_label_H
_geom_hbond_atom_site_label_A
_geom_hbond_site_symmetry_A
_geom_hbond_distance_DH
_geom_hbond_distance_HA
_geom_hbond_distance_DA
_geom_hbond_angle_DHA
_geom_hbond_publ_flag
O5 H5 O2 4_757 0.850(10) 1.87(2) 2.676(4) 158(5) yes

loop_
_geom_torsion_atom_site_label_1
_geom_torsion_atom_site_label_2
_geom_torsion_atom_site_label_3
_geom_torsion_atom_site_label_4
_geom_torsion_site_symmetry_1
_geom_torsion_site_symmetry_2
_geom_torsion_site_symmetry_3
_geom_torsion_site_symmetry_4
_geom_torsion
_geom_torsion_publ_flag
C7 Sn1 O1 C19 . . . . 53.5(3) ?
C1 Sn1 O1 C19 . . . . -73.7(3) ?
C13 Sn1 O1 C19 . . . . 171.5(3) ?
C7 Sn1 O5 C27 . . . . 46.3(4) ?
C1 Sn1 O5 C27 . . . . 172.6(4) ?
C13 Sn1 O5 C27 . . . . -72.1(4) ?
C7 Sn1 C1 C6 . . . . -48.3(4) ?
C13 Sn1 C1 C6 . . . . 145.8(3) ?
O1 Sn1 C1 C6 . . . . 55.7(4) ?
O5 Sn1 C1 C6 . . . . -128.6(4) ?
C7 Sn1 C1 C2 . . . . 132.7(3) ?
C13 Sn1 C1 C2 . . . . -33.2(4) ?
O1 Sn1 C1 C2 . . . . -123.4(3) ?
O5 Sn1 C1 C2 . . . . 52.4(3) ?
C6 C1 C2 C3 . . . . 2.9(7) ?
Sn1 C1 C2 C3 . . . . -178.1(4) ?
C1 C2 C3 C4 . . . . -1.5(9) ?
C2 C3 C4 C5 . . . . -0.5(10) ?
C3 C4 C5 C6 . . . . 1.2(11) ?
C2 C1 C6 C5 . . . . -2.2(7) ?
Sn1 C1 C6 C5 . . . . 178.8(4) ?
C4 C5 C6 C1 . . . . 0.2(9) ?
C1 Sn1 C7 C8 . . . . -23.2(4) ?
C13 Sn1 C7 C8 . . . . 142.3(4) ?
O1 Sn1 C7 C8 . . . . -127.3(4) ?
O5 Sn1 C7 C8 . . . . 56.6(4) ?
C1 Sn1 C7 C12 . . . . 155.6(3) ?
C13 Sn1 C7 C12 . . . . -38.8(4) ?
O1 Sn1 C7 C12 . . . . 51.5(4) ?
O5 Sn1 C7 C12 . . . . -124.5(4) ?
C12 C7 C8 C9 . . . . -0.1(7) ?
Sn1 C7 C8 C9 . . . . 178.8(4) ?
C7 C8 C9 C10 . . . . 0.3(9) ?
C8 C9 C10 C11 . . . . 0.0(10) ?
C9 C10 C11 C12 . . . . -0.4(10) ?
C8 C7 C12 C11 . . . . -0.3(7) ?
Sn1 C7 C12 C11 . . . . -179.2(4) ?
C10 C11 C12 C7 . . . . 0.6(9) ?
C7 Sn1 C13 C18 . . . . 157.8(3) ?
C1 Sn1 C13 C18 . . . . -35.2(4) ?
O1 Sn1 C13 C18 . . . . 61.5(3) ?
O5 Sn1 C13 C18 . . . . -118.4(3) ?
C7 Sn1 C13 C14 . . . . -15.7(4) ?
C1 Sn1 C13 C14 . . . . 151.3(3) ?
O1 Sn1 C13 C14 . . . . -112.0(3) ?
O5 Sn1 C13 C14 . . . . 68.2(3) ?
C18 C13 C14 C15 . . . . -0.7(7) ?
Sn1 C13 C14 C15 . . . . 172.7(4) ?
C13 C14 C15 C16 . . . . 0.1(8) ?
C14 C15 C16 C17 . . . . 1.6(9) ?
C15 C16 C17 C18 . . . . -2.6(9) ?
C14 C13 C18 C17 . . . . -0.3(7) ?
Sn1 C13 C18 C17 . . . . -174.1(4) ?
C16 C17 C18 C13 . . . . 2.0(8) ?
Sn1 O1 C19 O2 . . . . 3.2(6) ?
Sn1 O1 C19 C20 . . . . -176.5(3) ?
O2 C19 C20 C21 . . . . -64.5(5) ?
O1 C19 C20 C21 . . . . 115.2(4) ?
O2 C19 C20 C25 . . . . 116.6(5) ?
O1 C19 C20 C25 . . . . -63.7(5) ?
C25 C20 C21 C22 . . . . -0.5(6) ?
C19 C20 C21 C22 . . . . -179.4(4) ?
C20 C21 C22 C23 . . . . -0.7(7) ?
C21 C22 C23 C24 . . . . 0.8(7) ?
C22 C23 C24 C25 . . . . 0.2(7) ?
C22 C23 C24 N1 . . . . 177.2(5) ?
O4 N1 C24 C23 . . . . 48.4(8) ?
O3 N1 C24 C23 . . . . -126.4(6) ?
O4 N1 C24 C25 . . . . -134.5(6) ?
O3 N1 C24 C25 . . . . 50.7(8) ?
C21 C20 C25 C24 . . . . 1.4(6) ?
C19 C20 C25 C24 . . . . -179.7(4) ?
C21 C20 C25 C26 . . . . -179.5(5) ?
C19 C20 C25 C26 . . . . -0.6(6) ?
C23 C24 C25 C20 . . . . -1.3(7) ?
N1 C24 C25 C20 . . . . -178.3(4) ?
C23 C24 C25 C26 . . . . 179.6(5) ?
N1 C24 C25 C26 . . . . 2.6(7) ?
